data_1546331
loop_
_publ_author_name
'Auf der Heyde, Thomas P. E.'
'Burgi, Hans-Beat'
'Burgy, Heribert'
'Tornroos, Karl, W.'

_publ_section_title
;
 The crystal and molecular structure of the symmetrical silasesquioxane
 H8Si8O12 at 100K, a molecular building block of some zeolites
;
_journal_name_full Chimia
_journal_page_first 38
_journal_page_last 40
_journal_volume 45
_journal_year 1991
_chemical_formula_sum 'H8 O12 Si8'
_chemical_formula_weight 424.74
_space_group_IT_number 148
_symmetry_cell_setting trigonal
_symmetry_Int_Tables_number 148
_symmetry_space_group_name_Hall '-R 3'
_symmetry_space_group_name_H-M 'R -3 :H'
_cell_angle_alpha 90.
_cell_angle_beta 90.
_cell_angle_gamma 120.
_cell_formula_units_Z 3
_cell_length_a 9.0471(13)
_cell_length_b 9.0471(13)
_cell_length_c 15.162(4)
_cell_volume 1074.7(4)
_diffrn_ambient_temperature 100
_diffrn_radiation_probe x-ray
_diffrn_radiation_type AgK\a
_diffrn_radiation_wavelength 0.56083
_exptl_absorpt_coefficient_mu 0.409
_exptl_crystal_density_diffrn 1.97
_refine_ls_number_parameters 35
_refine_ls_number_reflns 1150
_refine_ls_R_factor_gt 0.0314
_refine_ls_wR_factor_gt 0.0302
_refine_ls_wR_factor_ref 0.0504
_cod_data_source_file Chimia-1991-45-38-40.cif
_cod_data_source_block H8Si8O12
_cod_original_cell_volume 1074.8(5)
_cod_original_sg_symbol_H-M 'R -3'
_cod_database_code 1546331

loop_
_symmetry_equiv_pos_site_id
_symmetry_equiv_pos_as_xyz
1 x,y,z
2 -y,x-y,z
3 -x+y,-x,z
4 -x,-y,-z
5 y,-x+y,-z
6 x-y,x,-z
7 1/3+x,2/3+y,2/3+z
8 1/3-y,2/3+x-y,2/3+z
9 1/3-x+y,2/3-x,2/3+z
10 1/3-x,2/3-y,2/3-z
11 1/3+y,2/3-x+y,2/3-z
12 1/3+x-y,2/3+x,2/3-z
13 2/3+x,1/3+y,1/3+z
14 2/3-y,1/3+x-y,1/3+z
15 2/3-x+y,1/3-x,1/3+z
16 2/3-x,1/3-y,1/3-z
17 2/3+y,1/3-x+y,1/3-z
18 2/3+x-y,1/3+x,1/3-z

loop_
_atom_site_aniso_label
_atom_site_aniso_U_11
_atom_site_aniso_U_22
_atom_site_aniso_U_33
_atom_site_aniso_U_23
_atom_site_aniso_U_13
_atom_site_aniso_U_12
Si1 0.0115(1) 0.0115(1) 0.0076(1) 0.0000 0.0000 0.0058(1)
Si2 0.0080(1) 0.0100(1) 0.0109(1) 0.0007(1) 0.0012(1) 0.0035(1)
O1 0.0123(2) 0.0191(3) 0.0134(2) -0.0025(2) -0.0017(1) 0.0054(2)
O2 0.0147(2) 0.0143(2) 0.0182(2) 0.0053(2) 0.0014(2) 0.0066(2)

loop_
_atom_site_label
_atom_site_type_symbol
_atom_site_thermal_displace_type
_atom_site_fract_x
_atom_site_fract_y
_atom_site_fract_z
_atom_site_occupancy
_atom_site_U_iso_or_equiv
_atom_site_calc_flag
_atom_site_refinement_flags
_atom_site_disorder_assembly
_atom_site_disorder_group
Si1 Si Uani 0.00000 0.00000 0.32225(2) 1.000 0.0102(1) . . . .
Si2 Si Uani 0.31873(3) 0.20835(3) 0.44079(2) 1.000 0.0101(1) . . . .
O1 O Uani 0.19380(9) 0.11467(11) 0.35784(4) 1.000 0.0161(1) . . . .
O2 O Uani 0.31879(10) 0.06664(10) 0.50599(5) 1.000 0.0160(1) . . . .
H1 H Uiso 0.00000 0.00000 0.22460 1.000 0.0253 . . . .
H2 H Uiso 0.49430 0.32300 0.40860 1.000 0.0253 . . . .

loop_
_geom_angle_atom_site_label_1
_geom_angle_atom_site_label_2
_geom_angle_atom_site_label_3
_geom_angle
_geom_angle_site_symmetry_1
_geom_angle_site_symmetry_2
_geom_angle_site_symmetry_3
_geom_angle_publ_flag
O1 Si1 O1 109.48(5) . . 2_555 yes
O1 Si1 O1 109.48(5) . . 3_555 yes
O1 Si1 O1 109.48(6) 2_555 . 3_555 yes
O1 Si2 O2 109.66(4) . . . yes
O1 Si2 O2 109.45(5) . . 6_556 yes
O2 Si2 O2 109.41(4) . . 6_556 yes
O1 Si1 H1 109.00 2_555 . . no
O1 Si1 H1 109.00 3_555 . . no
O1 Si1 H1 109.00 . . . no
O2 Si2 H2 109.00 6_556 . . no
O1 Si2 H2 110.00 . . . no
O2 Si2 H2 109.00 . . . no
Si1 O1 Si2 147.49(5) . . . yes
Si2 O2 Si2 147.60(7) . . 5_556 yes

loop_
_geom_bond_atom_site_label_1
_geom_bond_atom_site_label_2
_geom_bond_distance
_geom_bond_site_symmetry_1
_geom_bond_site_symmetry_2
_geom_bond_publ_flag
Si1 O1 1.6195(10) . . yes
Si1 O1 1.6195(12) . 2_555 yes
Si1 O1 1.6195(8) . 3_555 yes
Si2 O1 1.6185(9) . . yes
Si2 O2 1.6192(10) . . yes
Si2 O2 1.6168(12) . 6_556 yes
Si1 H1 1.4800 . . no
Si2 H2 1.4800 . . no

loop_
_geom_torsion_atom_site_label_1
_geom_torsion_atom_site_label_2
_geom_torsion_atom_site_label_3
_geom_torsion_atom_site_label_4
_geom_torsion
_geom_torsion_site_symmetry_1
_geom_torsion_site_symmetry_2
_geom_torsion_site_symmetry_3
_geom_torsion_site_symmetry_4
_geom_torsion_publ_flag
O1 Si1 O1 Si2 48.22(12) 2_555 . . . no
O1 Si1 O1 Si2 -71.80(12) 3_555 . . . no
O2 Si2 O1 Si1 71.74(12) . . . . no
O2 Si2 O1 Si1 -48.29(12) 6_556 . . . no
O1 Si2 O2 Si2 -47.82(12) . . . 5_556 no
O2 Si2 O2 Si2 72.23(11) 6_556 . . 5_556 no
O1 Si2 O2 Si2 72.42(13) . . 6_556 6_556 no
O2 Si2 O2 Si2 -47.76(14) . . 6_556 6_556 no
